data_7051531
loop_
_publ_author_name
'Brooks, Simon J.'
'Edwards, Peter R.'
'Gale, Philip A.'
'Light, Mark E.'

_publ_section_title
;
 Carboxylate complexation by a family of easy-to-make
 ortho-phenylenediamine based bis-ureas: studies in solution and the
 solid state
;
_journal_issue 1
_journal_name_full 'New Journal of Chemistry'
_journal_page_first 65
_journal_paper_doi 10.1039/b511963d
_journal_volume 30
_journal_year 2006
_chemical_formula_sum 'C32 H50 Cl N5 O2'
_chemical_formula_weight 572.22
_chemical_name_systematic
;
?
;
_space_group_IT_number 14
_symmetry_cell_setting monoclinic
_symmetry_space_group_name_Hall '-P 2ybc'
_symmetry_space_group_name_H-M 'P 1 21/c 1'
_atom_sites_solution_hydrogens geom
_atom_sites_solution_primary direct
_atom_sites_solution_secondary difmap
_audit_creation_method SHELXL-97
_cell_angle_alpha 90.00
_cell_angle_beta 101.76(2)
_cell_angle_gamma 90.00
_cell_formula_units_Z 4
_cell_length_a 18.298(5)
_cell_length_b 9.0305(14)
_cell_length_c 20.379(5)
_cell_measurement_reflns_used 7509
_cell_measurement_temperature 120(2)
_cell_measurement_theta_max 27.10
_cell_measurement_theta_min 2.91
_cell_volume 3296.7(13)
_computing_cell_refinement 'DENZO (Otwinowski & Minor, 1997) & COLLECT (Hooft, R.W.W., 1998)'
_computing_data_collection 'COLLECT (Hooft, R.W.W., 1998)'
_computing_data_reduction 'DENZO (Otwinowski & Minor, 1997) & COLLECT (Hooft, R.W.W., 1998)'
_computing_molecular_graphics 'CAMERON (Watkin, et al., 1993)'
_computing_publication_material 'WINGX (Farrugia, 1998)'
_computing_structure_refinement 'SHELXL-97 (Sheldrick, 1997)'
_computing_structure_solution 'SHELXS-97 (Sheldrick, 1997)'
_diffrn_ambient_temperature 120(2)
_diffrn_detector_area_resol_mean 9.091
_diffrn_measured_fraction_theta_full 0.988
_diffrn_measured_fraction_theta_max 0.988
_diffrn_measurement_device_type 'Bruker-Nonius CCD camera on \k-goniostat'
_diffrn_measurement_method '\f & \w scans to fill the asymmetric unit'
_diffrn_radiation_monochromator '10cm confocal mirrors'
_diffrn_radiation_source 'Bruker Nonius FR591 Rotating Anode'
_diffrn_radiation_type MoK\a
_diffrn_radiation_wavelength 0.71073
_diffrn_reflns_av_R_equivalents 0.0903
_diffrn_reflns_av_sigmaI/netI 0.0926
_diffrn_reflns_limit_h_max 23
_diffrn_reflns_limit_h_min -23
_diffrn_reflns_limit_k_max 11
_diffrn_reflns_limit_k_min -11
_diffrn_reflns_limit_l_max 26
_diffrn_reflns_limit_l_min -26
_diffrn_reflns_number 38786
_diffrn_reflns_theta_full 27.16
_diffrn_reflns_theta_max 27.16
_diffrn_reflns_theta_min 3.04
_diffrn_standards_number 0
_exptl_absorpt_coefficient_mu 0.150
_exptl_absorpt_correction_T_max 0.9925
_exptl_absorpt_correction_T_min 0.9634
_exptl_absorpt_correction_type multi-scan
_exptl_absorpt_process_details
;
SADABS V2.10 (Sheldrick, G.M., 2003)
;
_exptl_crystal_colour Colourless
_exptl_crystal_density_diffrn 1.153
_exptl_crystal_density_method 'not measured'
_exptl_crystal_description Block
_exptl_crystal_F_000 1240
_exptl_crystal_size_max 0.25
_exptl_crystal_size_mid 0.11
_exptl_crystal_size_min 0.05
_refine_diff_density_max 1.649
_refine_diff_density_min -1.038
_refine_diff_density_rms 0.182
_refine_ls_extinction_method none
_refine_ls_goodness_of_fit_ref 1.895
_refine_ls_hydrogen_treatment constr
_refine_ls_matrix_type full
_refine_ls_number_parameters 361
_refine_ls_number_reflns 7224
_refine_ls_number_restraints 460
_refine_ls_restrained_S_all 1.942
_refine_ls_R_factor_all 0.2671
_refine_ls_R_factor_gt 0.1843
_refine_ls_shift/su_max 0.042
_refine_ls_shift/su_mean 0.004
_refine_ls_structure_factor_coef Fsqd
_refine_ls_weighting_details 'calc w=1/[\s^2^(Fo^2^)+(0.2000P)^2^+0.0000P] where P=(Fo^2^+2Fc^2^)/3'
_refine_ls_weighting_scheme calc
_refine_ls_wR_factor_gt 0.4916
_refine_ls_wR_factor_ref 0.5371
_reflns_number_gt 3765
_reflns_number_total 7224
_reflns_threshold_expression >2sigma(I)
_cod_data_source_file b511963d.txt
_cod_data_source_block 2005sot0607
_cod_depositor_comments
;
The following automatic conversions were performed:
'_symmetry_cell_setting' value 'Monoclinic' changed to 'monoclinic'
according to '/home/saulius/struct/CIF-dictionaries/cif_core.dic'
dictionary named 'cif_core.dic' version 2.4.1 from 2010-06-29.

Automatic conversion script
Id: cif_fix_enum 1527 2010-12-29 10:47:43Z saulius 
;
_cod_original_cell_volume 3296.8(14)
_cod_original_sg_symbol_H-M P2(1)/c
_cod_database_code 7051531

loop_
_symmetry_equiv_pos_as_xyz
'x, y, z'
'-x, y+1/2, -z+1/2'
'-x, -y, -z'
'x, -y-1/2, z-1/2'

loop_
_atom_site_label
_atom_site_type_symbol
_atom_site_fract_x
_atom_site_fract_y
_atom_site_fract_z
_atom_site_U_iso_or_equiv
_atom_site_adp_type
_atom_site_occupancy
_atom_site_symmetry_multiplicity
_atom_site_calc_flag
_atom_site_refinement_flags
_atom_site_disorder_assembly
_atom_site_disorder_group
N1 N 0.5131(3) 1.0212(6) 0.1084(3) 0.0453(14) Uani 1 1 d U . .
H91 H 0.5268 1.0406 0.0704 0.054 Uiso 1 1 calc R . .
N2 N 0.3401(3) 0.8144(6) 0.0600(2) 0.0415(13) Uani 1 1 d U . .
H92 H 0.3317 0.7994 0.1004 0.050 Uiso 1 1 calc R . .
N3 N 0.1833(3) 0.7965(6) 0.0629(3) 0.0517(16) Uani 1 1 d U . .
H93 H 0.2095 0.7807 0.1035 0.062 Uiso 1 1 calc R . .
N4 N 0.0272(3) 0.9901(7) 0.1095(3) 0.0586(17) Uani 1 1 d U . .
H94 H -0.0034 1.0074 0.0710 0.070 Uiso 1 1 calc R . .
O1 O 0.4133(3) 0.9291(7) -0.0022(2) 0.0628(15) Uani 1 1 d U . .
O2 O 0.0775(3) 0.8963(6) 0.0002(2) 0.0647(16) Uani 1 1 d U . .
C1 C 0.5503(4) 1.0657(7) 0.1696(3) 0.0461(17) Uani 1 1 d U . .
H1 H 0.5957 1.1199 0.1788 0.055 Uiso 1 1 calc R . .
C2 C 0.5103(4) 1.0183(7) 0.2161(4) 0.0492(18) Uani 1 1 d U . .
H2 H 0.5228 1.0365 0.2630 0.059 Uiso 1 1 calc R . .
C3 C 0.4478(4) 0.9384(7) 0.1826(3) 0.0413(16) Uani 1 1 d U . .
H3 H 0.4110 0.8921 0.2023 0.050 Uiso 1 1 calc R . .
C4 C 0.4504(4) 0.9404(7) 0.1146(3) 0.0402(15) Uani 1 1 d U . .
C5 C 0.4007(4) 0.8919(7) 0.0545(3) 0.0440(16) Uani 1 1 d U . .
C6 C 0.2882(4) 0.7545(7) 0.0048(3) 0.0461(16) Uani 1 1 d U . .
C7 C 0.3135(5) 0.7016(8) -0.0499(4) 0.061(2) Uani 1 1 d U . .
H7 H 0.3654 0.7052 -0.0497 0.073 Uiso 1 1 calc R . .
C8 C 0.2652(6) 0.6432(10) -0.1051(5) 0.079(3) Uani 1 1 d U . .
H8 H 0.2840 0.6084 -0.1425 0.095 Uiso 1 1 calc R . .
C9 C 0.1930(6) 0.6361(11) -0.1058(5) 0.088(3) Uani 1 1 d U . .
H9 H 0.1597 0.6016 -0.1448 0.106 Uiso 1 1 calc R . .
C10 C 0.1646(6) 0.6796(10) -0.0488(5) 0.076(2) Uani 1 1 d U . .
H10 H 0.1134 0.6648 -0.0478 0.091 Uiso 1 1 calc R . .
C11 C 0.2129(4) 0.7447(8) 0.0062(4) 0.0514(17) Uani 1 1 d U . .
C12 C 0.1164(4) 0.8690(8) 0.0561(4) 0.0509(18) Uani 1 1 d U . .
C13 C 0.0933(4) 0.9168(8) 0.1156(4) 0.0524(18) Uani 1 1 d U . .
C14 C 0.1241(5) 0.9090(9) 0.1850(4) 0.067(2) Uani 1 1 d U . .
H14 H 0.1699 0.8635 0.2055 0.080 Uiso 1 1 calc R . .
C15 C 0.0745(5) 0.9804(10) 0.2173(5) 0.077(3) Uani 1 1 d U . .
H15 H 0.0807 0.9916 0.2645 0.092 Uiso 1 1 calc R . .
C16 C 0.0140(5) 1.0333(9) 0.1699(4) 0.066(2) Uani 1 1 d U . .
H16 H -0.0275 1.0880 0.1782 0.080 Uiso 1 1 calc R . .
N5 N 0.2520(3) 0.2843(6) 0.0917(3) 0.0654(19) Uani 1 1 d DU . .
C17 C 0.3159(4) 0.3773(9) 0.0763(5) 0.076(2) Uani 1 1 d DU . .
H17A H 0.2970 0.4400 0.0366 0.092 Uiso 1 1 calc R . .
H17B H 0.3346 0.4438 0.1147 0.092 Uiso 1 1 calc R . .
C18 C 0.3786(4) 0.2856(9) 0.0631(6) 0.098(3) Uani 1 1 d DU . .
H18A H 0.3594 0.2145 0.0267 0.117 Uiso 1 1 calc R . .
H18B H 0.3999 0.2280 0.1038 0.117 Uiso 1 1 calc R . .
C19 C 0.4388(5) 0.3773(10) 0.0436(4) 0.086(3) Uani 1 1 d DU . .
H19A H 0.4743 0.3121 0.0266 0.103 Uiso 1 1 calc R . .
H19B H 0.4166 0.4464 0.0073 0.103 Uiso 1 1 calc R . .
C20 C 0.4790(6) 0.4621(11) 0.1018(5) 0.095(3) Uani 1 1 d DU . .
H20A H 0.5186 0.5209 0.0884 0.143 Uiso 1 1 calc R . .
H20B H 0.5012 0.3935 0.1376 0.143 Uiso 1 1 calc R . .
H20C H 0.4440 0.5281 0.1179 0.143 Uiso 1 1 calc R . .
C21 C 0.2245(5) 0.1779(9) 0.0346(3) 0.073(2) Uani 1 1 d DU . .
H21A H 0.2656 0.1090 0.0311 0.087 Uiso 1 1 calc R . .
H21B H 0.1833 0.1184 0.0458 0.087 Uiso 1 1 calc R . .
C22 C 0.1981(6) 0.2475(10) -0.0310(3) 0.086(3) Uani 1 1 d DU . .
H22A H 0.2362 0.3173 -0.0408 0.103 Uiso 1 1 calc R . .
H22B H 0.1517 0.3038 -0.0308 0.103 Uiso 1 1 calc R . .
C23 C 0.1834(7) 0.1283(11) -0.0839(4) 0.104(3) Uani 1 1 d DU . .
H23A H 0.2307 0.0786 -0.0872 0.125 Uiso 1 1 calc R . .
H23B H 0.1490 0.0531 -0.0718 0.125 Uiso 1 1 calc R . .
C24 C 0.1495(8) 0.1977(15) -0.1491(4) 0.134(5) Uani 1 1 d DU . .
H24A H 0.1398 0.1215 -0.1840 0.201 Uiso 1 1 calc R . .
H24B H 0.1839 0.2718 -0.1607 0.201 Uiso 1 1 calc R . .
H24C H 0.1024 0.2457 -0.1455 0.201 Uiso 1 1 calc R . .
C25 C 0.2751(5) 0.1877(8) 0.1535(3) 0.062(2) Uani 1 1 d DU . .
H25A H 0.2305 0.1330 0.1609 0.074 Uiso 1 1 calc R . .
H25B H 0.3115 0.1136 0.1442 0.074 Uiso 1 1 calc R . .
C26 C 0.3082(5) 0.2658(8) 0.2161(3) 0.072(2) Uani 1 1 d DU . .
H26A H 0.2758 0.3495 0.2233 0.086 Uiso 1 1 calc R . .
H26B H 0.3578 0.3059 0.2130 0.086 Uiso 1 1 calc R . .
C27 C 0.3162(5) 0.1586(8) 0.2740(3) 0.066(2) Uani 1 1 d DU . .
H27A H 0.2664 0.1209 0.2775 0.079 Uiso 1 1 calc R . .
H27B H 0.3470 0.0732 0.2656 0.079 Uiso 1 1 calc R . .
C28 C 0.3517(6) 0.2309(11) 0.3379(4) 0.087(3) Uani 1 1 d DU . .
H28A H 0.3555 0.1595 0.3747 0.131 Uiso 1 1 calc R . .
H28B H 0.3212 0.3154 0.3463 0.131 Uiso 1 1 calc R . .
H28C H 0.4017 0.2654 0.3350 0.131 Uiso 1 1 calc R . .
C29 C 0.1916(4) 0.3918(8) 0.0999(4) 0.070(2) Uani 1 1 d DU . .
H29A H 0.2107 0.4573 0.1385 0.084 Uiso 1 1 calc R . .
H29B H 0.1793 0.4547 0.0593 0.084 Uiso 1 1 calc R . .
C30 C 0.1224(5) 0.3182(11) 0.1105(7) 0.112(4) Uani 1 1 d DU . .
H30A H 0.1347 0.2378 0.1440 0.135 Uiso 1 1 calc R . .
H30B H 0.0947 0.2751 0.0680 0.135 Uiso 1 1 calc R . .
C31 C 0.0752(7) 0.4364(17) 0.1358(7) 0.162(6) Uani 1 1 d DU . .
H31A H 0.0432 0.3907 0.1640 0.194 Uiso 1 1 calc R . .
H31B H 0.1077 0.5109 0.1630 0.194 Uiso 1 1 calc R . .
C32 C 0.0289(11) 0.5066(19) 0.0769(10) 0.196(8) Uani 1 1 d DU . .
H32A H -0.0027 0.5824 0.0914 0.295 Uiso 1 1 calc R . .
H32B H -0.0026 0.4316 0.0502 0.295 Uiso 1 1 calc R . .
H32C H 0.0611 0.5526 0.0497 0.295 Uiso 1 1 calc R . .
Cl1 Cl 0.29450(10) 0.6993(2) 0.19594(9) 0.0597(7) Uani 1 1 d . . .

loop_
_atom_site_aniso_label
_atom_site_aniso_U_11
_atom_site_aniso_U_22
_atom_site_aniso_U_33
_atom_site_aniso_U_23
_atom_site_aniso_U_13
_atom_site_aniso_U_12
N1 0.032(3) 0.064(3) 0.041(3) 0.012(3) 0.009(2) 0.004(3)
N2 0.048(3) 0.050(3) 0.024(3) 0.000(2) 0.003(2) 0.002(3)
N3 0.050(4) 0.045(3) 0.049(3) 0.011(3) -0.017(3) -0.010(3)
N4 0.043(4) 0.080(4) 0.048(4) 0.017(3) -0.001(3) -0.013(3)
O1 0.046(3) 0.111(4) 0.029(3) 0.008(3) 0.004(2) -0.001(3)
O2 0.046(3) 0.092(4) 0.047(3) 0.035(3) -0.011(2) -0.010(3)
C1 0.0455(19) 0.0466(19) 0.0460(19) 0.0002(10) 0.0090(10) 0.0002(10)
C2 0.049(2) 0.0498(19) 0.0485(19) -0.0007(10) 0.0097(10) 0.0004(10)
C3 0.0411(18) 0.0420(18) 0.0411(18) -0.0004(10) 0.0090(10) 0.0007(10)
C4 0.0400(18) 0.0408(17) 0.0397(17) 0.0005(10) 0.0078(10) 0.0011(10)
C5 0.0439(18) 0.0448(18) 0.0433(18) 0.0002(10) 0.0091(10) 0.0011(10)
C6 0.0468(19) 0.0452(18) 0.0458(19) 0.0001(10) 0.0084(10) -0.0001(10)
C7 0.062(2) 0.060(2) 0.060(2) -0.0001(10) 0.0110(11) 0.0000(10)
C8 0.080(3) 0.079(3) 0.078(3) -0.0008(10) 0.0154(11) 0.0007(10)
C9 0.089(3) 0.087(3) 0.088(3) -0.0004(10) 0.0162(12) -0.0001(10)
C10 0.076(3) 0.075(3) 0.076(3) 0.0004(10) 0.0137(11) -0.0007(10)
C11 0.052(2) 0.0503(19) 0.0507(19) 0.0003(10) 0.0078(10) -0.0003(10)
C12 0.050(2) 0.051(2) 0.051(2) 0.0026(10) 0.0090(10) -0.0023(10)
C13 0.052(2) 0.053(2) 0.053(2) 0.0017(10) 0.0093(10) -0.0014(10)
C14 0.066(2) 0.067(2) 0.067(2) 0.0011(10) 0.0119(11) -0.0006(10)
C15 0.077(3) 0.078(3) 0.076(3) 0.0009(10) 0.0147(11) -0.0006(10)
C16 0.066(2) 0.067(2) 0.066(2) 0.0004(10) 0.0127(11) 0.0001(10)
N5 0.049(4) 0.043(3) 0.104(5) 0.029(3) 0.017(4) 0.002(3)
C17 0.076(3) 0.075(3) 0.077(3) 0.0017(10) 0.0151(11) -0.0005(10)
C18 0.097(3) 0.098(3) 0.098(3) 0.0015(10) 0.0202(12) -0.0004(10)
C19 0.086(3) 0.086(3) 0.086(3) 0.0006(10) 0.0175(12) -0.0002(10)
C20 0.096(3) 0.095(3) 0.095(3) 0.0006(10) 0.0195(12) -0.0016(10)
C21 0.073(3) 0.072(2) 0.073(3) 0.0007(10) 0.0150(11) -0.0003(10)
C22 0.086(3) 0.085(3) 0.087(3) 0.0007(10) 0.0169(12) -0.0007(10)
C23 0.104(4) 0.104(4) 0.104(4) 0.0012(10) 0.0216(12) -0.0006(10)
C24 0.134(5) 0.134(5) 0.134(5) 0.0008(10) 0.0272(14) -0.0007(10)
C25 0.062(2) 0.061(2) 0.063(2) 0.0013(10) 0.0130(11) 0.0002(10)
C26 0.072(2) 0.071(2) 0.073(2) 0.0012(10) 0.0143(11) -0.0004(10)
C27 0.066(2) 0.066(2) 0.067(2) 0.0002(10) 0.0143(11) 0.0000(10)
C28 0.087(3) 0.087(3) 0.088(3) 0.0003(10) 0.0180(12) 0.0002(10)
C29 0.069(2) 0.069(2) 0.071(2) 0.0008(10) 0.0136(11) -0.0003(10)
C30 0.112(4) 0.112(4) 0.113(4) 0.0000(10) 0.0233(13) 0.0003(10)
C31 0.162(6) 0.162(6) 0.162(6) 0.0003(10) 0.0331(16) 0.0000(10)
C32 0.196(8) 0.196(8) 0.196(8) 0.0000(10) 0.0402(19) -0.0002(10)
Cl1 0.0492(12) 0.0703(13) 0.0505(12) 0.0319(9) -0.0114(8) -0.0115(9)

loop_
_atom_type_symbol
_atom_type_description
_atom_type_scat_dispersion_real
_atom_type_scat_dispersion_imag
_atom_type_scat_source
C C 0.0033 0.0016 'International Tables Vol C Tables 4.2.6.8 and 6.1.1.4'
H H 0.0000 0.0000 'International Tables Vol C Tables 4.2.6.8 and 6.1.1.4'
N N 0.0061 0.0033 'International Tables Vol C Tables 4.2.6.8 and 6.1.1.4'
O O 0.0106 0.0060 'International Tables Vol C Tables 4.2.6.8 and 6.1.1.4'
Cl Cl 0.1484 0.1585 'International Tables Vol C Tables 4.2.6.8 and 6.1.1.4'

loop_
_geom_angle_atom_site_label_1
_geom_angle_atom_site_label_2
_geom_angle_atom_site_label_3
_geom_angle
_geom_angle_site_symmetry_1
_geom_angle_site_symmetry_3
_geom_angle_publ_flag
C1 N1 C4 110.0(5) . . ?
C5 N2 C6 124.4(5) . . ?
C12 N3 C11 123.1(6) . . ?
C16 N4 C13 112.0(6) . . ?
N1 C1 C2 107.7(6) . . ?
C1 C2 C3 108.5(6) . . ?
C4 C3 C2 106.8(6) . . ?
N1 C4 C3 107.0(6) . . ?
N1 C4 C5 118.3(6) . . ?
C3 C4 C5 134.4(6) . . ?
O1 C5 N2 121.6(6) . . ?
O1 C5 C4 119.7(6) . . ?
N2 C5 C4 118.7(6) . . ?
C7 C6 C11 119.6(7) . . ?
C7 C6 N2 119.5(7) . . ?
C11 C6 N2 120.9(6) . . ?
C6 C7 C8 121.7(8) . . ?
C9 C8 C7 119.8(9) . . ?
C8 C9 C10 120.7(10) . . ?
C11 C10 C9 119.3(9) . . ?
C6 C11 C10 118.4(7) . . ?
C6 C11 N3 122.1(6) . . ?
C10 C11 N3 119.5(7) . . ?
O2 C12 N3 121.5(7) . . ?
O2 C12 C13 120.3(7) . . ?
N3 C12 C13 118.2(7) . . ?
N4 C13 C14 106.3(7) . . ?
N4 C13 C12 118.7(7) . . ?
C14 C13 C12 135.0(7) . . ?
C15 C14 C13 106.7(8) . . ?
C14 C15 C16 109.5(9) . . ?
N4 C16 C15 105.4(8) . . ?
C29 N5 C21 111.0(6) . . ?
C29 N5 C25 111.4(5) . . ?
C21 N5 C25 105.4(5) . . ?
C29 N5 C17 106.2(5) . . ?
C21 N5 C17 109.9(6) . . ?
C25 N5 C17 113.1(6) . . ?
C18 C17 N5 112.6(6) . . ?
C17 C18 C19 112.2(7) . . ?
C20 C19 C18 110.4(7) . . ?
C22 C21 N5 115.1(6) . . ?
C21 C22 C23 108.8(6) . . ?
C24 C23 C22 108.6(7) . . ?
C26 C25 N5 116.0(6) . . ?
C25 C26 C27 109.0(6) . . ?
C28 C27 C26 111.1(6) . . ?
C30 C29 N5 113.3(6) . . ?
C29 C30 C31 107.1(7) . . ?
C32 C31 C30 107.4(8) . . ?

loop_
_geom_bond_atom_site_label_1
_geom_bond_atom_site_label_2
_geom_bond_distance
_geom_bond_site_symmetry_2
_geom_bond_publ_flag
N1 C1 1.354(9) . ?
N1 C4 1.388(8) . ?
N2 C5 1.336(8) . ?
N2 C6 1.422(8) . ?
N3 C12 1.369(9) . ?
N3 C11 1.449(10) . ?
N4 C16 1.359(10) . ?
N4 C13 1.362(10) . ?
O1 C5 1.267(8) . ?
O2 C12 1.239(8) . ?
C1 C2 1.379(10) . ?
C2 C3 1.405(10) . ?
C3 C4 1.395(9) . ?
C4 C5 1.437(9) . ?
C6 C7 1.375(10) . ?
C6 C11 1.387(10) . ?
C7 C8 1.387(12) . ?
C8 C9 1.319(13) . ?
C9 C10 1.422(14) . ?
C10 C11 1.407(12) . ?
C12 C13 1.430(10) . ?
C13 C14 1.414(11) . ?
C14 C15 1.384(13) . ?
C15 C16 1.397(13) . ?
N5 C29 1.506(7) . ?
N5 C21 1.513(7) . ?
N5 C25 1.519(7) . ?
N5 C17 1.524(7) . ?
C17 C18 1.483(8) . ?
C18 C19 1.495(8) . ?
C19 C20 1.475(8) . ?
C21 C22 1.468(8) . ?
C22 C23 1.508(8) . ?
C23 C24 1.485(8) . ?
C25 C26 1.476(7) . ?
C26 C27 1.509(7) . ?
C27 C28 1.483(8) . ?
C29 C30 1.485(8) . ?
C30 C31 1.527(9) . ?
C31 C32 1.464(9) . ?

loop_
_geom_hbond_atom_site_label_D
_geom_hbond_atom_site_label_H
_geom_hbond_atom_site_label_A
_geom_hbond_distance_DH
_geom_hbond_distance_HA
_geom_hbond_distance_DA
_geom_hbond_angle_DHA
_geom_hbond_site_symmetry_A
N1 H91 O1 0.88 1.96 2.809(7) 162.8 3_675
N2 H92 Cl1 0.88 2.37 3.225(5) 164.5 .
N3 H93 Cl1 0.88 2.31 3.165(6) 165.6 .
N4 H94 O2 0.88 1.98 2.825(7) 161.9 3_575

loop_
_cod_related_entry_id
_cod_related_entry_database
_cod_related_entry_code
1 ChemSpider 21141796
